data_7221183
loop_
_publ_author_name
'Zhu, Fengjuan'
'Zou, Minming'
'Shao, Xusheng'
'Li, Z.'

_publ_section_title
;
 On-water, Catalyst-Free and Room-temperature Construction of
 2-Aryl-1,3,4-oxadiazole Derivatives from 1,1-Dichloro-2-nitroethene and
 Hydrazides
;
_journal_name_full 'RSC Adv.'
_journal_paper_doi 10.1039/C5RA11213C
_journal_year 2015
_chemical_formula_sum 'C9 H7 N3 O3'
_chemical_formula_weight 205.18
_chemical_name_systematic
; 
 ? 
;
_space_group_crystal_system triclinic
_space_group_IT_number 2
_space_group_name_Hall '-P 1'
_space_group_name_H-M_alt 'P -1'
_symmetry_space_group_name_Hall '-P 1'
_symmetry_space_group_name_H-M 'P -1'
_atom_sites_solution_hydrogens geom
_audit_creation_method SHELXL-2013
_audit_update_record
;
2015-04-12 deposited with the CCDC.
2015-07-08 downloaded from the CCDC.
;
_cell_angle_alpha 90.914(3)
_cell_angle_beta 93.410(3)
_cell_angle_gamma 109.261(3)
_cell_formula_units_Z 2
_cell_length_a 6.0311(9)
_cell_length_b 8.0981(13)
_cell_length_c 9.9218(16)
_cell_measurement_reflns_used 1190
_cell_measurement_temperature 293(2)
_cell_measurement_theta_max 55.507
_cell_measurement_theta_min 5.332
_cell_volume 456.33(12)
_computing_cell_refinement 'Bruker SMART'
_computing_data_collection 'Bruker SMART'
_computing_data_reduction 'Bruker SHELXTL'
_computing_molecular_graphics 'Bruker SHELXTL'
_computing_publication_material 'Bruker SHELXTL'
_computing_structure_refinement 'SHELXL-2013 (Sheldrick, 2013)'
_computing_structure_solution 'Bruker SHELXTL'
_diffrn_ambient_temperature 293(2)
_diffrn_measured_fraction_theta_full 0.999
_diffrn_measured_fraction_theta_max 0.999
_diffrn_measurement_device_type 'CCD area detector'
_diffrn_measurement_method 'phi and omega scans'
_diffrn_radiation_type MoK\a
_diffrn_radiation_wavelength 0.71073
_diffrn_reflns_av_R_equivalents 0.0142
_diffrn_reflns_av_unetI/netI 0.0277
_diffrn_reflns_laue_measured_fraction_full 0.999
_diffrn_reflns_laue_measured_fraction_max 0.999
_diffrn_reflns_limit_h_max 7
_diffrn_reflns_limit_h_min -6
_diffrn_reflns_limit_k_max 9
_diffrn_reflns_limit_k_min -8
_diffrn_reflns_limit_l_max 11
_diffrn_reflns_limit_l_min -12
_diffrn_reflns_number 2779
_diffrn_reflns_point_group_measured_fraction_full 0.999
_diffrn_reflns_point_group_measured_fraction_max 0.999
_diffrn_reflns_theta_full 25.242
_diffrn_reflns_theta_max 25.993
_diffrn_reflns_theta_min 2.058
_exptl_absorpt_coefficient_mu 0.116
_exptl_absorpt_correction_T_max 0.7457
_exptl_absorpt_correction_T_min 0.6223
_exptl_absorpt_correction_type multi-scan
_exptl_absorpt_process_details sadabs
_exptl_crystal_colour colorless
_exptl_crystal_density_diffrn 1.493
_exptl_crystal_description prismatic
_exptl_crystal_F_000 212
_exptl_crystal_size_max 0.211
_exptl_crystal_size_mid 0.165
_exptl_crystal_size_min 0.112
_refine_diff_density_max 0.199
_refine_diff_density_min -0.220
_refine_diff_density_rms 0.046
_refine_ls_extinction_method none
_refine_ls_goodness_of_fit_ref 1.128
_refine_ls_hydrogen_treatment constr
_refine_ls_matrix_type full
_refine_ls_number_parameters 136
_refine_ls_number_reflns 1795
_refine_ls_number_restraints 0
_refine_ls_restrained_S_all 1.128
_refine_ls_R_factor_all 0.0474
_refine_ls_R_factor_gt 0.0405
_refine_ls_shift/su_max 0.000
_refine_ls_shift/su_mean 0.000
_refine_ls_structure_factor_coef Fsqd
_refine_ls_weighting_details 'w=1/[\s^2^(Fo^2^)+(0.0587P)^2^+0.0277P] where P=(Fo^2^+2Fc^2^)/3'
_refine_ls_weighting_scheme calc
_refine_ls_wR_factor_gt 0.1071
_refine_ls_wR_factor_ref 0.1122
_reflns_Friedel_coverage 0.000
_reflns_number_gt 1492
_reflns_number_total 1795
_reflns_threshold_expression 'I > 2\s(I)'
_cod_data_source_file c5ra11213c2.cif
_cod_data_source_block cd214550
_cod_database_code 7221183
_shelx_space_group_comment
; 
The symmetry employed for this shelxl refinement is uniquely defined 
by the following loop, which should always be used as a source of 
symmetry information in preference to the above space-group names. 
They are only intended as comments. 
;
_shelxl_version_number 2013-4

loop_
_space_group_symop_operation_xyz
'x, y, z'
'-x, -y, -z'

loop_
_atom_site_label
_atom_site_type_symbol
_atom_site_fract_x
_atom_site_fract_y
_atom_site_fract_z
_atom_site_U_iso_or_equiv
_atom_site_adp_type
_atom_site_occupancy
_atom_site_site_symmetry_order
_atom_site_calc_flag
_atom_site_refinement_flags_posn
_atom_site_refinement_flags_adp
N1 N -0.2133(2) 0.57232(17) 0.81569(12) 0.0485(3) Uani 1 1 d . .
N2 N -0.1216(2) 0.51543(17) 0.70376(12) 0.0491(3) Uani 1 1 d . .
N3 N 0.3771(2) 0.72214(17) 0.55514(12) 0.0504(3) Uani 1 1 d . .
O1 O 0.17303(15) 0.67679(12) 0.84025(9) 0.0400(3) Uani 1 1 d . .
O2 O 0.5667(2) 0.74516(17) 0.50932(13) 0.0738(4) Uani 1 1 d . .
O3 O 0.2588(3) 0.81578(18) 0.53856(15) 0.0822(5) Uani 1 1 d . .
C1 C 0.1018(2) 0.57930(18) 0.72285(13) 0.0392(3) Uani 1 1 d . .
C2 C -0.0349(2) 0.66594(18) 0.89246(13) 0.0371(3) Uani 1 1 d . .
C3 C -0.0305(2) 0.75525(17) 1.02169(13) 0.0383(3) Uani 1 1 d . .
C4 C 0.1803(3) 0.8565(2) 1.08763(15) 0.0492(4) Uani 1 1 d . .
H4 H 0.3216 0.8694 1.0491 0.059 Uiso 1 1 calc R U
C5 C 0.1807(3) 0.9383(2) 1.21068(17) 0.0620(5) Uani 1 1 d . .
H5 H 0.3228 1.0053 1.2552 0.074 Uiso 1 1 calc R U
C6 C -0.0277(3) 0.9216(2) 1.26818(16) 0.0615(5) Uani 1 1 d . .
H6 H -0.0265 0.9781 1.3507 0.074 Uiso 1 1 calc R U
C7 C -0.2372(3) 0.8211(2) 1.20275(16) 0.0584(5) Uani 1 1 d . .
H7 H -0.3780 0.8091 1.2415 0.070 Uiso 1 1 calc R U
C8 C -0.2402(3) 0.7379(2) 1.08025(15) 0.0501(4) Uani 1 1 d . .
H8 H -0.3828 0.6701 1.0366 0.060 Uiso 1 1 calc R U
C9 C 0.2821(2) 0.56169(19) 0.63538(14) 0.0435(3) Uani 1 1 d . .
H9A H 0.2139 0.4604 0.5743 0.052 Uiso 1 1 calc R U
H9B H 0.4097 0.5434 0.6905 0.052 Uiso 1 1 calc R U

loop_
_atom_site_aniso_label
_atom_site_aniso_U_11
_atom_site_aniso_U_22
_atom_site_aniso_U_33
_atom_site_aniso_U_23
_atom_site_aniso_U_13
_atom_site_aniso_U_12
N1 0.0389(6) 0.0607(8) 0.0437(7) -0.0078(6) 0.0033(5) 0.0139(6)
N2 0.0424(7) 0.0606(8) 0.0417(7) -0.0098(6) -0.0005(5) 0.0146(6)
N3 0.0589(8) 0.0529(8) 0.0403(7) -0.0073(6) 0.0116(6) 0.0187(6)
O1 0.0367(5) 0.0512(6) 0.0328(5) -0.0047(4) 0.0026(4) 0.0156(4)
O2 0.0654(8) 0.0775(9) 0.0753(9) -0.0029(7) 0.0332(6) 0.0148(6)
O3 0.1049(11) 0.0750(9) 0.0885(10) 0.0278(7) 0.0380(8) 0.0527(8)
C1 0.0437(8) 0.0443(8) 0.0311(7) -0.0022(6) -0.0002(5) 0.0174(6)
C2 0.0359(7) 0.0430(7) 0.0350(7) 0.0039(6) 0.0056(5) 0.0158(6)
C3 0.0447(7) 0.0409(7) 0.0333(7) 0.0051(6) 0.0058(5) 0.0189(6)
C4 0.0491(8) 0.0540(9) 0.0452(8) -0.0043(7) 0.0056(6) 0.0176(7)
C5 0.0681(11) 0.0644(11) 0.0516(10) -0.0160(8) -0.0053(8) 0.0222(9)
C6 0.0909(13) 0.0687(11) 0.0390(9) -0.0054(8) 0.0075(8) 0.0452(10)
C7 0.0695(11) 0.0771(12) 0.0433(9) 0.0078(8) 0.0198(8) 0.0409(9)
C8 0.0499(8) 0.0613(10) 0.0439(8) 0.0033(7) 0.0107(6) 0.0237(7)
C9 0.0487(8) 0.0497(8) 0.0365(7) -0.0023(6) 0.0040(6) 0.0223(6)

loop_
_atom_type_symbol
_atom_type_description
_atom_type_scat_dispersion_real
_atom_type_scat_dispersion_imag
_atom_type_scat_source
C C 0.0033 0.0016 'International Tables Vol C Tables 4.2.6.8 and 6.1.1.4'
H H 0.0000 0.0000 'International Tables Vol C Tables 4.2.6.8 and 6.1.1.4'
N N 0.0061 0.0033 'International Tables Vol C Tables 4.2.6.8 and 6.1.1.4'
O O 0.0106 0.0060 'International Tables Vol C Tables 4.2.6.8 and 6.1.1.4'

loop_
_geom_angle_atom_site_label_1
_geom_angle_atom_site_label_2
_geom_angle_atom_site_label_3
_geom_angle
C2 N1 N2 106.37(11)
C1 N2 N1 106.20(12)
O3 N3 O2 125.16(14)
O3 N3 C9 118.18(12)
O2 N3 C9 116.64(13)
C1 O1 C2 102.57(10)
N2 C1 O1 112.83(12)
N2 C1 C9 128.56(13)
O1 C1 C9 118.60(11)
N1 C2 O1 112.03(12)
N1 C2 C3 129.08(12)
O1 C2 C3 118.88(11)
C4 C3 C8 119.39(14)
C4 C3 C2 120.84(12)
C8 C3 C2 119.77(13)
C5 C4 C3 119.90(15)
C5 C4 H4 120.1
C3 C4 H4 120.1
C6 C5 C4 120.59(16)
C6 C5 H5 119.7
C4 C5 H5 119.7
C7 C6 C5 119.56(16)
C7 C6 H6 120.2
C5 C6 H6 120.2
C6 C7 C8 120.51(15)
C6 C7 H7 119.7
C8 C7 H7 119.7
C7 C8 C3 120.05(15)
C7 C8 H8 120.0
C3 C8 H8 120.0
C1 C9 N3 110.89(11)
C1 C9 H9A 109.5
N3 C9 H9A 109.5
C1 C9 H9B 109.5
N3 C9 H9B 109.5
H9A C9 H9B 108.0

loop_
_geom_bond_atom_site_label_1
_geom_bond_atom_site_label_2
_geom_bond_distance
N1 C2 1.2878(18)
N1 N2 1.4056(17)
N2 C1 1.2752(18)
N3 O3 1.2077(16)
N3 O2 1.2135(16)
N3 C9 1.4988(19)
O1 C1 1.3608(16)
O1 C2 1.3617(15)
C1 C9 1.4721(19)
C2 C3 1.457(2)
C3 C4 1.383(2)
C3 C8 1.3894(19)
C4 C5 1.379(2)
C4 H4 0.9300
C5 C6 1.378(2)
C5 H5 0.9300
C6 C7 1.374(3)
C6 H6 0.9300
C7 C8 1.376(2)
C7 H7 0.9300
C8 H8 0.9300
C9 H9A 0.9700
C9 H9B 0.9700

loop_
_geom_hbond_atom_site_label_D
_geom_hbond_atom_site_label_H
_geom_hbond_atom_site_label_A
_geom_hbond_distance_DH
_geom_hbond_distance_HA
_geom_hbond_distance_DA
_geom_hbond_angle_DHA
_geom_hbond_site_symmetry_A
C9 H9A O2 0.97 2.60 3.256(2) 125.3 2_666
C9 H9B N1 0.97 2.46 3.4124(18) 165.7 1_655

loop_
_geom_torsion_atom_site_label_1
_geom_torsion_atom_site_label_2
_geom_torsion_atom_site_label_3
_geom_torsion_atom_site_label_4
_geom_torsion
C2 N1 N2 C1 -0.02(15)
N1 N2 C1 O1 0.03(16)
N1 N2 C1 C9 -179.21(13)
C2 O1 C1 N2 -0.03(15)
C2 O1 C1 C9 179.30(11)
N2 N1 C2 O1 0.01(16)
N2 N1 C2 C3 -179.53(13)
C1 O1 C2 N1 0.01(15)
C1 O1 C2 C3 179.60(11)
N1 C2 C3 C4 -177.40(14)
O1 C2 C3 C4 3.09(19)
N1 C2 C3 C8 3.0(2)
O1 C2 C3 C8 -176.47(12)
C8 C3 C4 C5 0.3(2)
C2 C3 C4 C5 -179.25(14)
C3 C4 C5 C6 -0.7(2)
C4 C5 C6 C7 0.7(3)
C5 C6 C7 C8 -0.3(3)
C6 C7 C8 C3 0.0(2)
C4 C3 C8 C7 0.0(2)
C2 C3 C8 C7 179.59(13)
N2 C1 C9 N3 100.45(17)
O1 C1 C9 N3 -78.76(15)
O3 N3 C9 C1 -21.46(19)
O2 N3 C9 C1 160.10(13)
